data_7129431
loop_
_publ_author_name
'Arras, Janet'
'Ugarte Trejo, Omar'
'Bhuvanesh, Nattamai'
'Stollenz, Michael'

_publ_section_title
;
 Non-conventional hydrogen bonding and dispersion forces that support
 embedding mesitylgold into a tailored bis(amidine) framework
;
_journal_name_full 'Chemical Communications'
_journal_paper_doi 10.1039/D1CC06065A
_journal_year 2022
_chemical_formula_moiety 'C42 H58 Au2 N6'
_chemical_formula_sum 'C42 H58 Au2 N6'
_chemical_formula_weight 1040.87
_space_group_crystal_system triclinic
_space_group_IT_number 2
_space_group_name_Hall '-P 1'
_space_group_name_H-M_alt 'P -1'
_atom_sites_solution_hydrogens mixed
_audit_creation_date 2021-08-24
_audit_creation_method
;
Olex2 1.3
(compiled 2020.11.12 svn.r5f609507 for OlexSys, GUI svn.r6272)
;
_audit_update_record
;
2021-08-25 deposited with the CCDC.	2021-12-17 downloaded from the CCDC.
;
_cell_angle_alpha 73.740(2)
_cell_angle_beta 85.810(2)
_cell_angle_gamma 76.741(2)
_cell_formula_units_Z 2
_cell_length_a 11.9350(6)
_cell_length_b 13.4552(6)
_cell_length_c 13.4592(6)
_cell_measurement_reflns_used 9774
_cell_measurement_temperature 110.15
_cell_measurement_theta_max 33.041
_cell_measurement_theta_min 2.346
_cell_volume 2019.53(16)
_computing_cell_refinement 'SAINT V8.38A (Bruker, 2018)'
_computing_data_reduction 'SAINT V8.38A (Bruker, 2018)'
_computing_molecular_graphics 'Olex2 1.3 (Dolomanov et al., 2009)'
_computing_publication_material 'Olex2 1.3 (Dolomanov et al., 2009)'
_computing_structure_refinement 'XL  (Sheldrick, 2008)'
_computing_structure_solution 'SHELXT 2018/2 (Sheldrick, 2018)'
_diffrn_ambient_temperature 110.0
_diffrn_measured_fraction_theta_full 0.998
_diffrn_measured_fraction_theta_max 0.997
_diffrn_measurement_device_type 'Bruker QUEST PHOTON-III'
_diffrn_measurement_method '\f and \w scans'
_diffrn_radiation_type MoK\a
_diffrn_radiation_wavelength 0.71073
_diffrn_reflns_av_R_equivalents 0.0405
_diffrn_reflns_av_unetI/netI 0.0171
_diffrn_reflns_Laue_measured_fraction_full 0.998
_diffrn_reflns_Laue_measured_fraction_max 0.997
_diffrn_reflns_limit_h_max 18
_diffrn_reflns_limit_h_min -18
_diffrn_reflns_limit_k_max 20
_diffrn_reflns_limit_k_min -20
_diffrn_reflns_limit_l_max 20
_diffrn_reflns_limit_l_min -20
_diffrn_reflns_number 232181
_diffrn_reflns_point_group_measured_fraction_full 0.998
_diffrn_reflns_point_group_measured_fraction_max 0.997
_diffrn_reflns_theta_full 25.242
_diffrn_reflns_theta_max 33.164
_diffrn_reflns_theta_min 1.753
_diffrn_source_current 1.0
_diffrn_source_power 0.05
_diffrn_source_voltage 50.0
_diffrn_standards_number 0
_exptl_absorpt_coefficient_mu 7.292
_exptl_absorpt_correction_T_max 0.3399
_exptl_absorpt_correction_T_min 0.2136
_exptl_absorpt_correction_type multi-scan
_exptl_absorpt_process_details
;
SADABS-2016/2 (Bruker,2016/2) was used for absorption correction.
wR2(int) was 0.0821 before and 0.0483 after correction.
The Ratio of minimum to maximum transmission is 0.6284.
The \l/2 correction factor is Not present.
;
_exptl_crystal_colour colourless
_exptl_crystal_colour_primary colourless
_exptl_crystal_density_diffrn 1.712
_exptl_crystal_description block
_exptl_crystal_F_000 1020
_exptl_crystal_size_max 0.193
_exptl_crystal_size_mid 0.066
_exptl_crystal_size_min 0.06
_refine_diff_density_max 2.439
_refine_diff_density_min -2.045
_refine_diff_density_rms 0.137
_refine_ls_extinction_method none
_refine_ls_goodness_of_fit_ref 1.081
_refine_ls_hydrogen_treatment mixed
_refine_ls_matrix_type full
_refine_ls_number_parameters 473
_refine_ls_number_reflns 15400
_refine_ls_number_restraints 0
_refine_ls_restrained_S_all 1.081
_refine_ls_R_factor_all 0.0321
_refine_ls_R_factor_gt 0.0236
_refine_ls_shift/su_max 0.003
_refine_ls_shift/su_mean 0.000
_refine_ls_structure_factor_coef Fsqd
_refine_ls_weighting_details 'w=1/[\s^2^(Fo^2^)+(0.0204P)^2^+6.2128P] where P=(Fo^2^+2Fc^2^)/3'
_refine_ls_weighting_scheme calc
_refine_ls_wR_factor_gt 0.0582
_refine_ls_wR_factor_ref 0.0612
_reflns_Friedel_coverage 0.000
_reflns_number_gt 12991
_reflns_number_total 15400
_reflns_threshold_expression 'I > 2\s(I)'
_cod_data_source_file d1cc06065a3.cif
_cod_data_source_block out7a26_pl
_cod_database_code 7129431
_shelx_shelxl_version_number 2018/3
_shelx_space_group_comment
;
The symmetry employed for this shelxl refinement is uniquely defined
by the following loop, which should always be used as a source of
symmetry information in preference to the above space-group names.
They are only intended as comments.
;
_shelx_estimated_absorpt_t_max 0.669
_shelx_estimated_absorpt_t_min 0.333
_olex2_refinement_description
;
1. Fixed Uiso
 At 1.2 times of:
  All C(H) groups, All C(H,H) groups
 At 1.5 times of:
  All C(H,H,H) groups
2.a Secondary CH2 refined with riding coordinates:
 C21(H21A,H21B), C22(H22A,H22B)
2.b Aromatic/amide H refined with riding coordinates:
 C3(H3A), C5(H5), C11(H11), C12(H12), C13(H13), C30(H30), C31(H31), C32(H32),
 C36(H36), C38(H38)
2.c Idealised Me refined as rotating group:
 C7(H7A,H7B,H7C), C8(H8A,H8B,H8C), C9(H9A,H9B,H9C), C15(H15A,H15B,H15C),
 C18(H18A,H18B,H18C), C19(H19A,H19B,H19C), C20(H20A,H20B,H20C), C25(H25A,H25B,
 H25C), C26(H26A,H26B,H26C), C27(H27A,H27B,H27C), C33(H33A,H33B,H33C), C40(H40A,
 H40B,H40C), C41(H41A,H41B,H41C), C42(H42A,H42B,H42C)
;
_olex2_submission_special_instructions 'No special instructions were received'

loop_
_space_group_symop_operation_xyz
'x, y, z'
'-x, -y, -z'

loop_
_atom_site_label
_atom_site_type_symbol
_atom_site_fract_x
_atom_site_fract_y
_atom_site_fract_z
_atom_site_U_iso_or_equiv
_atom_site_adp_type
_atom_site_occupancy
_atom_site_site_symmetry_order
_atom_site_calc_flag
_atom_site_refinement_flags_posn
_atom_site_refinement_flags_adp
_atom_site_refinement_flags_occupancy
_atom_site_disorder_assembly
_atom_site_disorder_group
Au1 Au 0.64694(2) 0.20896(2) 0.31167(2) 0.01734(2) Uani 1 1 d . . . . .
Au2 Au 0.66949(2) 0.77634(2) 0.24436(2) 0.01852(3) Uani 1 1 d . . . . .
N1 N 0.4762(2) 0.21535(19) 0.36507(19) 0.0199(4) Uani 1 1 d . . . . .
N2 N 0.48082(19) 0.38158(19) 0.38212(18) 0.0185(4) Uani 1 1 d . . . . .
N3 N 0.5537(2) 0.5268(2) 0.3150(2) 0.0210(4) Uani 1 1 d . . . . .
H3 H 0.553(4) 0.571(3) 0.276(3) 0.028(11) Uiso 1 1 d . . . . .
N4 N 0.8043(2) 0.43808(19) 0.3231(2) 0.0210(4) Uani 1 1 d . . . . .
H4 H 0.813(3) 0.400(3) 0.293(3) 0.024(10) Uiso 1 1 d . . . . .
N5 N 0.85344(19) 0.57386(18) 0.36270(19) 0.0185(4) Uani 1 1 d . . . . .
N6 N 0.83620(19) 0.75781(18) 0.29951(18) 0.0178(4) Uani 1 1 d . . . . .
C1 C 0.8124(2) 0.1966(2) 0.2655(2) 0.0175(4) Uani 1 1 d . . . . .
C2 C 0.8440(2) 0.2298(2) 0.1608(2) 0.0213(5) Uani 1 1 d . . . . .
C3 C 0.9599(3) 0.2124(2) 0.1308(2) 0.0249(5) Uani 1 1 d . . . . .
H3A H 0.979076 0.233697 0.059378 0.030 Uiso 1 1 calc R U . . .
C4 C 1.0475(2) 0.1649(2) 0.2020(2) 0.0230(5) Uani 1 1 d . . . . .
C5 C 1.0166(2) 0.1320(2) 0.3057(2) 0.0210(5) Uani 1 1 d . . . . .
H5 H 1.075097 0.098605 0.355959 0.025 Uiso 1 1 calc R U . . .
C6 C 0.9014(2) 0.1468(2) 0.3376(2) 0.0186(5) Uani 1 1 d . . . . .
C7 C 0.7536(3) 0.2839(3) 0.0791(2) 0.0305(6) Uani 1 1 d . . . . .
H7A H 0.790629 0.313406 0.013413 0.046 Uiso 1 1 calc R U . . .
H7B H 0.699697 0.341213 0.100374 0.046 Uiso 1 1 calc R U . . .
H7C H 0.711774 0.232274 0.070250 0.046 Uiso 1 1 calc R U . . .
C8 C 1.1728(3) 0.1527(3) 0.1686(3) 0.0350(7) Uani 1 1 d . . . . .
H8A H 1.178916 0.159165 0.094120 0.052 Uiso 1 1 calc R U . . .
H8B H 1.216442 0.082841 0.206497 0.052 Uiso 1 1 calc R U . . .
H8C H 1.204190 0.208144 0.183511 0.052 Uiso 1 1 calc R U . . .
C9 C 0.8735(3) 0.1038(3) 0.4504(2) 0.0269(6) Uani 1 1 d . . . . .
H9A H 0.810282 0.154501 0.471682 0.040 Uiso 1 1 calc R U . . .
H9B H 0.941602 0.092621 0.492014 0.040 Uiso 1 1 calc R U . . .
H9C H 0.850602 0.036118 0.460660 0.040 Uiso 1 1 calc R U . . .
C10 C 0.4236(3) 0.1339(2) 0.3767(3) 0.0279(6) Uani 1 1 d . . . . .
C11 C 0.3140(3) 0.1381(3) 0.4184(3) 0.0325(7) Uani 1 1 d . . . . .
H11 H 0.277811 0.080312 0.426198 0.039 Uiso 1 1 calc R U . . .
C12 C 0.2570(3) 0.2270(3) 0.4487(2) 0.0299(6) Uani 1 1 d . . . . .
H12 H 0.181939 0.230006 0.478266 0.036 Uiso 1 1 calc R U . . .
C13 C 0.3096(2) 0.3111(3) 0.4358(2) 0.0231(5) Uani 1 1 d . . . . .
H13 H 0.271813 0.372311 0.456800 0.028 Uiso 1 1 calc R U . . .
C14 C 0.4203(2) 0.3044(2) 0.3910(2) 0.0179(4) Uani 1 1 d . . . . .
C15 C 0.4880(3) 0.0401(3) 0.3412(4) 0.0448(10) Uani 1 1 d . . . . .
H15A H 0.515153 0.064357 0.269870 0.067 Uiso 1 1 calc R U . . .
H15B H 0.436927 -0.008240 0.344188 0.067 Uiso 1 1 calc R U . . .
H15C H 0.554131 0.002929 0.386327 0.067 Uiso 1 1 calc R U . . .
C16 C 0.4849(2) 0.4633(2) 0.3052(2) 0.0171(4) Uani 1 1 d . . . . .
C17 C 0.4139(2) 0.5019(2) 0.2049(2) 0.0203(5) Uani 1 1 d . . . . .
C18 C 0.3873(3) 0.4110(2) 0.1695(2) 0.0248(5) Uani 1 1 d . . . . .
H18A H 0.459139 0.360002 0.163987 0.037 Uiso 1 1 calc R U . . .
H18B H 0.349984 0.439552 0.101821 0.037 Uiso 1 1 calc R U . . .
H18C H 0.335860 0.375401 0.219969 0.037 Uiso 1 1 calc R U . . .
C19 C 0.3006(3) 0.5734(3) 0.2280(3) 0.0309(6) Uani 1 1 d . . . . .
H19A H 0.259437 0.532355 0.284578 0.046 Uiso 1 1 calc R U . . .
H19B H 0.252684 0.600580 0.165991 0.046 Uiso 1 1 calc R U . . .
H19C H 0.317337 0.633040 0.248218 0.046 Uiso 1 1 calc R U . . .
C20 C 0.4778(3) 0.5661(3) 0.1155(2) 0.0280(6) Uani 1 1 d . . . . .
H20A H 0.483887 0.631880 0.130494 0.042 Uiso 1 1 calc R U . . .
H20B H 0.435065 0.583336 0.051197 0.042 Uiso 1 1 calc R U . . .
H20C H 0.555050 0.524168 0.107764 0.042 Uiso 1 1 calc R U . . .
C21 C 0.6221(2) 0.5076(2) 0.4056(2) 0.0218(5) Uani 1 1 d . . . . .
H21A H 0.574041 0.488595 0.468226 0.026 Uiso 1 1 calc R U . . .
H21B H 0.644947 0.574044 0.404979 0.026 Uiso 1 1 calc R U . . .
C22 C 0.7297(2) 0.4201(2) 0.4128(2) 0.0207(5) Uani 1 1 d . . . . .
H22A H 0.773248 0.413797 0.474909 0.025 Uiso 1 1 calc R U . . .
H22B H 0.706673 0.352011 0.421627 0.025 Uiso 1 1 calc R U . . .
C23 C 0.8617(2) 0.5178(2) 0.2979(2) 0.0168(4) Uani 1 1 d . . . . .
C24 C 0.9332(2) 0.5239(2) 0.1973(2) 0.0219(5) Uani 1 1 d . . . . .
C25 C 1.0358(3) 0.4283(3) 0.2205(3) 0.0322(7) Uani 1 1 d . . . . .
H25A H 1.007487 0.362542 0.242231 0.048 Uiso 1 1 calc R U . . .
H25B H 1.081788 0.432465 0.276090 0.048 Uiso 1 1 calc R U . . .
H25C H 1.083717 0.428837 0.158131 0.048 Uiso 1 1 calc R U . . .
C26 C 0.8588(3) 0.5186(3) 0.1114(3) 0.0366(8) Uani 1 1 d . . . . .
H26A H 0.903315 0.525506 0.046671 0.055 Uiso 1 1 calc R U . . .
H26B H 0.790228 0.576523 0.101966 0.055 Uiso 1 1 calc R U . . .
H26C H 0.835414 0.450453 0.130867 0.055 Uiso 1 1 calc R U . . .
C27 C 0.9798(3) 0.6250(3) 0.1577(3) 0.0314(7) Uani 1 1 d . . . . .
H27A H 1.025437 0.632158 0.211920 0.047 Uiso 1 1 calc R U . . .
H27B H 0.915418 0.686602 0.139317 0.047 Uiso 1 1 calc R U . . .
H27C H 1.028484 0.620833 0.096464 0.047 Uiso 1 1 calc R U . . .
C28 C 0.8977(2) 0.6620(2) 0.3523(2) 0.0186(5) Uani 1 1 d . . . . .
C29 C 0.8783(2) 0.8461(2) 0.2889(2) 0.0209(5) Uani 1 1 d . . . . .
C30 C 0.9796(3) 0.8410(2) 0.3355(3) 0.0280(6) Uani 1 1 d . . . . .
H30 H 1.008211 0.903263 0.326858 0.034 Uiso 1 1 calc R U . . .
C31 C 1.0392(3) 0.7439(3) 0.3950(3) 0.0333(7) Uani 1 1 d . . . . .
H31 H 1.107515 0.739563 0.429516 0.040 Uiso 1 1 calc R U . . .
C32 C 0.9987(3) 0.6537(2) 0.4039(3) 0.0272(6) Uani 1 1 d . . . . .
H32 H 1.038647 0.586796 0.444508 0.033 Uiso 1 1 calc R U . . .
C33 C 0.8124(3) 0.9493(2) 0.2245(3) 0.0304(6) Uani 1 1 d . . . . .
H33A H 0.790148 0.939943 0.159643 0.046 Uiso 1 1 calc R U . . .
H33B H 0.860661 1.001817 0.209218 0.046 Uiso 1 1 calc R U . . .
H33C H 0.743192 0.974057 0.262382 0.046 Uiso 1 1 calc R U . . .
C34 C 0.5069(2) 0.8114(2) 0.1931(2) 0.0195(5) Uani 1 1 d . . . . .
C35 C 0.4118(2) 0.8139(2) 0.2626(2) 0.0210(5) Uani 1 1 d . . . . .
C36 C 0.2992(3) 0.8489(2) 0.2251(3) 0.0261(6) Uani 1 1 d . . . . .
H36 H 0.236774 0.850272 0.273089 0.031 Uiso 1 1 calc R U . . .
C37 C 0.2762(3) 0.8815(3) 0.1200(3) 0.0289(6) Uani 1 1 d . . . . .
C38 C 0.3697(3) 0.8788(3) 0.0518(3) 0.0276(6) Uani 1 1 d . . . . .
H38 H 0.355816 0.901066 -0.020498 0.033 Uiso 1 1 calc R U . . .
C39 C 0.4830(3) 0.8443(2) 0.0864(2) 0.0231(5) Uani 1 1 d . . . . .
C40 C 0.4282(3) 0.7760(3) 0.3779(2) 0.0259(6) Uani 1 1 d . . . . .
H40A H 0.366013 0.816486 0.411858 0.039 Uiso 1 1 calc R U . . .
H40B H 0.502409 0.786459 0.394892 0.039 Uiso 1 1 calc R U . . .
H40C H 0.426915 0.700504 0.402127 0.039 Uiso 1 1 calc R U . . .
C41 C 0.1534(3) 0.9165(4) 0.0818(3) 0.0431(9) Uani 1 1 d . . . . .
H41A H 0.107226 0.868493 0.124380 0.065 Uiso 1 1 calc R U . . .
H41B H 0.152336 0.914827 0.009519 0.065 Uiso 1 1 calc R U . . .
H41C H 0.121266 0.988876 0.086641 0.065 Uiso 1 1 calc R U . . .
C42 C 0.5785(3) 0.8423(3) 0.0069(3) 0.0343(7) Uani 1 1 d . . . . .
H42A H 0.618129 0.768669 0.012254 0.051 Uiso 1 1 calc R U . . .
H42B H 0.633427 0.881585 0.019296 0.051 Uiso 1 1 calc R U . . .
H42C H 0.546218 0.875342 -0.062479 0.051 Uiso 1 1 calc R U . . .

loop_
_atom_site_aniso_label
_atom_site_aniso_U_11
_atom_site_aniso_U_22
_atom_site_aniso_U_33
_atom_site_aniso_U_23
_atom_site_aniso_U_13
_atom_site_aniso_U_12
Au1 0.01431(4) 0.01722(4) 0.02161(5) -0.00589(3) -0.00189(3) -0.00434(3)
Au2 0.01557(4) 0.01763(5) 0.02256(5) -0.00566(4) -0.00060(3) -0.00366(3)
N1 0.0163(9) 0.0198(10) 0.0237(11) -0.0029(8) -0.0029(8) -0.0070(8)
N2 0.0158(9) 0.0241(11) 0.0194(10) -0.0083(8) 0.0004(7) -0.0091(8)
N3 0.0166(10) 0.0194(11) 0.0296(12) -0.0078(10) -0.0032(9) -0.0069(8)
N4 0.0180(10) 0.0183(10) 0.0318(12) -0.0123(9) 0.0046(9) -0.0086(8)
N5 0.0160(9) 0.0163(10) 0.0251(11) -0.0069(8) 0.0011(8) -0.0061(8)
N6 0.0155(9) 0.0169(10) 0.0226(10) -0.0076(8) 0.0002(8) -0.0039(8)
C1 0.0175(11) 0.0143(10) 0.0215(11) -0.0065(9) -0.0021(9) -0.0027(8)
C2 0.0211(12) 0.0202(12) 0.0233(12) -0.0068(10) -0.0022(9) -0.0039(9)
C3 0.0256(13) 0.0258(14) 0.0227(13) -0.0053(11) 0.0046(10) -0.0073(11)
C4 0.0203(12) 0.0181(12) 0.0295(14) -0.0059(10) 0.0043(10) -0.0039(9)
C5 0.0176(11) 0.0171(11) 0.0265(13) -0.0038(10) -0.0016(9) -0.0022(9)
C6 0.0194(11) 0.0153(11) 0.0217(12) -0.0057(9) -0.0009(9) -0.0036(9)
C7 0.0286(15) 0.0379(17) 0.0233(13) -0.0053(12) -0.0060(11) -0.0057(13)
C8 0.0223(14) 0.0376(18) 0.0410(18) -0.0078(15) 0.0096(13) -0.0052(13)
C9 0.0206(12) 0.0338(16) 0.0222(13) -0.0034(11) -0.0014(10) -0.0028(11)
C10 0.0218(13) 0.0217(13) 0.0409(17) -0.0046(12) -0.0056(12) -0.0091(10)
C11 0.0231(14) 0.0291(15) 0.0461(19) -0.0026(14) -0.0031(13) -0.0159(12)
C12 0.0201(13) 0.0443(18) 0.0268(14) -0.0043(13) 0.0022(10) -0.0176(13)
C13 0.0179(11) 0.0336(15) 0.0211(12) -0.0088(11) 0.0023(9) -0.0112(11)
C14 0.0142(10) 0.0248(12) 0.0161(10) -0.0048(9) -0.0021(8) -0.0077(9)
C15 0.0282(16) 0.0226(15) 0.088(3) -0.0189(18) -0.0018(18) -0.0089(13)
C16 0.0123(10) 0.0200(11) 0.0215(11) -0.0097(9) 0.0002(8) -0.0036(8)
C17 0.0180(11) 0.0195(12) 0.0236(12) -0.0056(10) -0.0043(9) -0.0039(9)
C18 0.0289(14) 0.0251(13) 0.0236(13) -0.0062(11) -0.0085(11) -0.0099(11)
C19 0.0211(13) 0.0307(16) 0.0385(17) -0.0104(13) -0.0060(12) 0.0020(11)
C20 0.0299(15) 0.0286(15) 0.0256(14) -0.0023(11) -0.0034(11) -0.0121(12)
C21 0.0148(10) 0.0312(14) 0.0266(13) -0.0166(11) 0.0018(9) -0.0091(10)
C22 0.0179(11) 0.0229(12) 0.0236(12) -0.0048(10) -0.0003(9) -0.0108(10)
C23 0.0129(10) 0.0136(10) 0.0241(12) -0.0054(9) 0.0002(8) -0.0035(8)
C24 0.0183(11) 0.0213(12) 0.0270(13) -0.0087(10) 0.0048(10) -0.0052(9)
C25 0.0239(14) 0.0288(15) 0.0411(18) -0.0125(13) 0.0086(13) 0.0007(12)
C26 0.0327(17) 0.053(2) 0.0267(15) -0.0121(15) 0.0032(13) -0.0132(16)
C27 0.0306(15) 0.0270(15) 0.0348(16) -0.0066(12) 0.0148(13) -0.0093(12)
C28 0.0145(10) 0.0167(11) 0.0259(12) -0.0063(9) -0.0004(9) -0.0053(8)
C29 0.0204(12) 0.0159(11) 0.0277(13) -0.0080(10) 0.0002(10) -0.0038(9)
C30 0.0273(14) 0.0200(13) 0.0404(17) -0.0078(12) -0.0052(12) -0.0116(11)
C31 0.0270(15) 0.0275(15) 0.0479(19) -0.0042(14) -0.0130(13) -0.0145(12)
C32 0.0197(12) 0.0194(12) 0.0426(17) -0.0033(12) -0.0099(11) -0.0078(10)
C33 0.0300(15) 0.0177(12) 0.0417(18) -0.0047(12) -0.0046(13) -0.0043(11)
C34 0.0183(11) 0.0175(11) 0.0222(12) -0.0044(9) -0.0009(9) -0.0040(9)
C35 0.0192(11) 0.0177(11) 0.0256(13) -0.0049(10) 0.0000(9) -0.0045(9)
C36 0.0187(12) 0.0250(14) 0.0334(15) -0.0071(12) -0.0001(11) -0.0038(10)
C37 0.0219(13) 0.0274(14) 0.0357(16) -0.0074(12) -0.0072(11) -0.0015(11)
C38 0.0281(14) 0.0256(14) 0.0275(14) -0.0051(11) -0.0069(11) -0.0032(11)
C39 0.0230(12) 0.0218(12) 0.0235(13) -0.0048(10) -0.0005(10) -0.0049(10)
C40 0.0252(13) 0.0266(14) 0.0230(13) -0.0052(11) 0.0031(10) -0.0030(11)
C41 0.0255(16) 0.054(2) 0.048(2) -0.0171(19) -0.0119(15) 0.0026(15)
C42 0.0298(16) 0.0441(19) 0.0265(15) -0.0065(14) 0.0030(12) -0.0077(14)

loop_
_atom_type_symbol
_atom_type_description
_atom_type_scat_dispersion_real
_atom_type_scat_dispersion_imag
_atom_type_scat_source
C C 0.0033 0.0016 'International Tables Vol C Tables 4.2.6.8 and 6.1.1.4'
H H 0.0000 0.0000 'International Tables Vol C Tables 4.2.6.8 and 6.1.1.4'
Au Au -2.0133 8.8022 'International Tables Vol C Tables 4.2.6.8 and 6.1.1.4'
N N 0.0061 0.0033 'International Tables Vol C Tables 4.2.6.8 and 6.1.1.4'

loop_
_geom_angle_atom_site_label_1
_geom_angle_atom_site_label_2
_geom_angle_atom_site_label_3
_geom_angle
_geom_angle_site_symmetry_1
_geom_angle_site_symmetry_3
_geom_angle_publ_flag
C1 Au1 N1 177.40(10) . . ?
C34 Au2 N6 173.35(10) . . ?
C10 N1 Au1 122.5(2) . . ?
C10 N1 C14 120.3(2) . . ?
C14 N1 Au1 117.24(17) . . ?
C16 N2 C14 128.6(2) . . ?
C16 N3 H3 117(4) . . ?
C16 N3 C21 123.8(3) . . ?
C21 N3 H3 120(4) . . ?
C22 N4 H4 117(3) . . ?
C23 N4 H4 120(3) . . ?
C23 N4 C22 123.1(2) . . ?
C23 N5 C28 127.5(2) . . ?
C28 N6 Au2 121.73(17) . . ?
C28 N6 C29 119.5(2) . . ?
C29 N6 Au2 118.56(18) . . ?
C2 C1 Au1 122.12(19) . . ?
C2 C1 C6 117.5(2) . . ?
C6 C1 Au1 120.3(2) . . ?
C1 C2 C7 120.6(3) . . ?
C3 C2 C1 120.5(3) . . ?
C3 C2 C7 118.9(3) . . ?
C2 C3 H3A 119.0 . . ?
C4 C3 C2 122.0(3) . . ?
C4 C3 H3A 119.0 . . ?
C3 C4 C5 117.6(3) . . ?
C3 C4 C8 121.2(3) . . ?
C5 C4 C8 121.1(3) . . ?
C4 C5 H5 119.2 . . ?
C4 C5 C6 121.5(3) . . ?
C6 C5 H5 119.2 . . ?
C1 C6 C9 120.3(2) . . ?
C5 C6 C1 120.9(3) . . ?
C5 C6 C9 118.8(2) . . ?
C2 C7 H7A 109.5 . . ?
C2 C7 H7B 109.5 . . ?
C2 C7 H7C 109.5 . . ?
H7A C7 H7B 109.5 . . ?
H7A C7 H7C 109.5 . . ?
H7B C7 H7C 109.5 . . ?
C4 C8 H8A 109.5 . . ?
C4 C8 H8B 109.5 . . ?
C4 C8 H8C 109.5 . . ?
H8A C8 H8B 109.5 . . ?
H8A C8 H8C 109.5 . . ?
H8B C8 H8C 109.5 . . ?
C6 C9 H9A 109.5 . . ?
C6 C9 H9B 109.5 . . ?
C6 C9 H9C 109.5 . . ?
H9A C9 H9B 109.5 . . ?
H9A C9 H9C 109.5 . . ?
H9B C9 H9C 109.5 . . ?
N1 C10 C11 120.9(3) . . ?
N1 C10 C15 117.5(3) . . ?
C11 C10 C15 121.6(3) . . ?
C10 C11 H11 120.2 . . ?
C10 C11 C12 119.6(3) . . ?
C12 C11 H11 120.2 . . ?
C11 C12 H12 120.1 . . ?
C13 C12 C11 119.8(3) . . ?
C13 C12 H12 120.1 . . ?
C12 C13 H13 120.7 . . ?
C12 C13 C14 118.6(3) . . ?
C14 C13 H13 120.7 . . ?
N1 C14 N2 117.1(2) . . ?
N1 C14 C13 120.7(2) . . ?
N2 C14 C13 121.8(3) . . ?
C10 C15 H15A 109.5 . . ?
C10 C15 H15B 109.5 . . ?
C10 C15 H15C 109.5 . . ?
H15A C15 H15B 109.5 . . ?
H15A C15 H15C 109.5 . . ?
H15B C15 H15C 109.5 . . ?
N2 C16 N3 117.0(2) . . ?
N2 C16 C17 127.5(2) . . ?
N3 C16 C17 115.3(2) . . ?
C18 C17 C16 113.2(2) . . ?
C18 C17 C19 109.4(2) . . ?
C18 C17 C20 107.4(2) . . ?
C19 C17 C16 106.5(2) . . ?
C20 C17 C16 111.0(2) . . ?
C20 C17 C19 109.4(3) . . ?
C17 C18 H18A 109.5 . . ?
C17 C18 H18B 109.5 . . ?
C17 C18 H18C 109.5 . . ?
H18A C18 H18B 109.5 . . ?
H18A C18 H18C 109.5 . . ?
H18B C18 H18C 109.5 . . ?
C17 C19 H19A 109.5 . . ?
C17 C19 H19B 109.5 . . ?
C17 C19 H19C 109.5 . . ?
H19A C19 H19B 109.5 . . ?
H19A C19 H19C 109.5 . . ?
H19B C19 H19C 109.5 . . ?
C17 C20 H20A 109.5 . . ?
C17 C20 H20B 109.5 . . ?
C17 C20 H20C 109.5 . . ?
H20A C20 H20B 109.5 . . ?
H20A C20 H20C 109.5 . . ?
H20B C20 H20C 109.5 . . ?
N3 C21 H21A 108.8 . . ?
N3 C21 H21B 108.8 . . ?
N3 C21 C22 113.7(2) . . ?
H21A C21 H21B 107.7 . . ?
C22 C21 H21A 108.8 . . ?
C22 C21 H21B 108.8 . . ?
N4 C22 C21 113.4(2) . . ?
N4 C22 H22A 108.9 . . ?
N4 C22 H22B 108.9 . . ?
C21 C22 H22A 108.9 . . ?
C21 C22 H22B 108.9 . . ?
H22A C22 H22B 107.7 . . ?
N4 C23 C24 114.2(2) . . ?
N5 C23 N4 116.4(2) . . ?
N5 C23 C24 129.4(2) . . ?
C25 C24 C23 106.7(2) . . ?
C26 C24 C23 109.4(2) . . ?
C26 C24 C25 110.6(3) . . ?
C27 C24 C23 114.3(2) . . ?
C27 C24 C25 108.4(3) . . ?
C27 C24 C26 107.4(3) . . ?
C24 C25 H25A 109.5 . . ?
C24 C25 H25B 109.5 . . ?
C24 C25 H25C 109.5 . . ?
H25A C25 H25B 109.5 . . ?
H25A C25 H25C 109.5 . . ?
H25B C25 H25C 109.5 . . ?
C24 C26 H26A 109.5 . . ?
C24 C26 H26B 109.5 . . ?
C24 C26 H26C 109.5 . . ?
H26A C26 H26B 109.5 . . ?
H26A C26 H26C 109.5 . . ?
H26B C26 H26C 109.5 . . ?
C24 C27 H27A 109.5 . . ?
C24 C27 H27B 109.5 . . ?
C24 C27 H27C 109.5 . . ?
H27A C27 H27B 109.5 . . ?
H27A C27 H27C 109.5 . . ?
H27B C27 H27C 109.5 . . ?
N5 C28 C32 120.2(2) . . ?
N6 C28 N5 118.6(2) . . ?
N6 C28 C32 120.8(2) . . ?
N6 C29 C30 121.4(3) . . ?
N6 C29 C33 118.2(3) . . ?
C30 C29 C33 120.5(3) . . ?
C29 C30 H30 120.4 . . ?
C29 C30 C31 119.2(3) . . ?
C31 C30 H30 120.4 . . ?
C30 C31 H31 120.2 . . ?
C32 C31 C30 119.7(3) . . ?
C32 C31 H31 120.2 . . ?
C28 C32 H32 120.4 . . ?
C31 C32 C28 119.2(3) . . ?
C31 C32 H32 120.4 . . ?
C29 C33 H33A 109.5 . . ?
C29 C33 H33B 109.5 . . ?
C29 C33 H33C 109.5 . . ?
H33A C33 H33B 109.5 . . ?
H33A C33 H33C 109.5 . . ?
H33B C33 H33C 109.5 . . ?
C35 C34 Au2 121.2(2) . . ?
C39 C34 Au2 121.1(2) . . ?
C39 C34 C35 117.4(3) . . ?
C34 C35 C40 121.4(3) . . ?
C36 C35 C34 120.5(3) . . ?
C36 C35 C40 118.1(3) . . ?
C35 C36 H36 119.1 . . ?
C37 C36 C35 121.9(3) . . ?
C37 C36 H36 119.1 . . ?
C36 C37 C38 117.6(3) . . ?
C36 C37 C41 120.7(3) . . ?
C38 C37 C41 121.7(3) . . ?
C37 C38 H38 118.9 . . ?
C37 C38 C39 122.1(3) . . ?
C39 C38 H38 118.9 . . ?
C34 C39 C42 121.2(3) . . ?
C38 C39 C34 120.5(3) . . ?
C38 C39 C42 118.3(3) . . ?
C35 C40 H40A 109.5 . . ?
C35 C40 H40B 109.5 . . ?
C35 C40 H40C 109.5 . . ?
H40A C40 H40B 109.5 . . ?
H40A C40 H40C 109.5 . . ?
H40B C40 H40C 109.5 . . ?
C37 C41 H41A 109.5 . . ?
C37 C41 H41B 109.5 . . ?
C37 C41 H41C 109.5 . . ?
H41A C41 H41B 109.5 . . ?
H41A C41 H41C 109.5 . . ?
H41B C41 H41C 109.5 . . ?
C39 C42 H42A 109.5 . . ?
C39 C42 H42B 109.5 . . ?
C39 C42 H42C 109.5 . . ?
H42A C42 H42B 109.5 . . ?
H42A C42 H42C 109.5 . . ?
H42B C42 H42C 109.5 . . ?

loop_
_geom_bond_atom_site_label_1
_geom_bond_atom_site_label_2
_geom_bond_distance
_geom_bond_site_symmetry_2
_geom_bond_publ_flag
Au1 N1 2.102(2) . ?
Au1 C1 2.010(3) . ?
Au2 N6 2.111(2) . ?
Au2 C34 2.014(3) . ?
N1 C10 1.351(4) . ?
N1 C14 1.354(4) . ?
N2 C14 1.371(3) . ?
N2 C16 1.289(4) . ?
N3 H3 0.68(4) . ?
N3 C16 1.350(3) . ?
N3 C21 1.446(4) . ?
N4 H4 0.73(4) . ?
N4 C22 1.444(4) . ?
N4 C23 1.354(3) . ?
N5 C23 1.290(3) . ?
N5 C28 1.374(3) . ?
N6 C28 1.354(3) . ?
N6 C29 1.361(3) . ?
C1 C2 1.405(4) . ?
C1 C6 1.407(4) . ?
C2 C3 1.397(4) . ?
C2 C7 1.506(4) . ?
C3 H3A 0.9500 . ?
C3 C4 1.385(4) . ?
C4 C5 1.391(4) . ?
C4 C8 1.515(4) . ?
C5 H5 0.9500 . ?
C5 C6 1.396(4) . ?
C6 C9 1.507(4) . ?
C7 H7A 0.9800 . ?
C7 H7B 0.9800 . ?
C7 H7C 0.9800 . ?
C8 H8A 0.9800 . ?
C8 H8B 0.9800 . ?
C8 H8C 0.9800 . ?
C9 H9A 0.9800 . ?
C9 H9B 0.9800 . ?
C9 H9C 0.9800 . ?
C10 C11 1.380(5) . ?
C10 C15 1.501(5) . ?
C11 H11 0.9500 . ?
C11 C12 1.385(5) . ?
C12 H12 0.9500 . ?
C12 C13 1.381(4) . ?
C13 H13 0.9500 . ?
C13 C14 1.406(4) . ?
C15 H15A 0.9800 . ?
C15 H15B 0.9800 . ?
C15 H15C 0.9800 . ?
C16 C17 1.543(4) . ?
C17 C18 1.533(4) . ?
C17 C19 1.537(4) . ?
C17 C20 1.537(4) . ?
C18 H18A 0.9800 . ?
C18 H18B 0.9800 . ?
C18 H18C 0.9800 . ?
C19 H19A 0.9800 . ?
C19 H19B 0.9800 . ?
C19 H19C 0.9800 . ?
C20 H20A 0.9800 . ?
C20 H20B 0.9800 . ?
C20 H20C 0.9800 . ?
C21 H21A 0.9900 . ?
C21 H21B 0.9900 . ?
C21 C22 1.518(4) . ?
C22 H22A 0.9900 . ?
C22 H22B 0.9900 . ?
C23 C24 1.539(4) . ?
C24 C25 1.537(4) . ?
C24 C26 1.534(5) . ?
C24 C27 1.529(4) . ?
C25 H25A 0.9800 . ?
C25 H25B 0.9800 . ?
C25 H25C 0.9800 . ?
C26 H26A 0.9800 . ?
C26 H26B 0.9800 . ?
C26 H26C 0.9800 . ?
C27 H27A 0.9800 . ?
C27 H27B 0.9800 . ?
C27 H27C 0.9800 . ?
C28 C32 1.402(4) . ?
C29 C30 1.382(4) . ?
C29 C33 1.491(4) . ?
C30 H30 0.9500 . ?
C30 C31 1.388(5) . ?
C31 H31 0.9500 . ?
C31 C32 1.378(4) . ?
C32 H32 0.9500 . ?
C33 H33A 0.9800 . ?
C33 H33B 0.9800 . ?
C33 H33C 0.9800 . ?
C34 C35 1.417(4) . ?
C34 C39 1.410(4) . ?
C35 C36 1.399(4) . ?
C35 C40 1.505(4) . ?
C36 H36 0.9500 . ?
C36 C37 1.388(5) . ?
C37 C38 1.392(5) . ?
C37 C41 1.513(5) . ?
C38 H38 0.9500 . ?
C38 C39 1.394(4) . ?
C39 C42 1.506(4) . ?
C40 H40A 0.9800 . ?
C40 H40B 0.9800 . ?
C40 H40C 0.9800 . ?
C41 H41A 0.9800 . ?
C41 H41B 0.9800 . ?
C41 H41C 0.9800 . ?
C42 H42A 0.9800 . ?
C42 H42B 0.9800 . ?
C42 H42C 0.9800 . ?

loop_
_geom_torsion_atom_site_label_1
_geom_torsion_atom_site_label_2
_geom_torsion_atom_site_label_3
_geom_torsion_atom_site_label_4
_geom_torsion
_geom_torsion_site_symmetry_1
_geom_torsion_site_symmetry_2
_geom_torsion_site_symmetry_3
_geom_torsion_site_symmetry_4
_geom_torsion_publ_flag
Au1 N1 C10 C11 175.7(2) . . . . ?
Au1 N1 C10 C15 -5.2(4) . . . . ?
Au1 N1 C14 N2 -1.3(3) . . . . ?
Au1 N1 C14 C13 -174.4(2) . . . . ?
Au1 C1 C2 C3 -174.9(2) . . . . ?
Au1 C1 C2 C7 4.5(4) . . . . ?
Au1 C1 C6 C5 176.1(2) . . . . ?
Au1 C1 C6 C9 -0.8(3) . . . . ?
Au2 N6 C28 N5 5.2(3) . . . . ?
Au2 N6 C28 C32 -168.6(2) . . . . ?
Au2 N6 C29 C30 171.1(2) . . . . ?
Au2 N6 C29 C33 -9.4(3) . . . . ?
Au2 C34 C35 C36 173.4(2) . . . . ?
Au2 C34 C35 C40 -8.6(4) . . . . ?
Au2 C34 C39 C38 -173.4(2) . . . . ?
Au2 C34 C39 C42 7.2(4) . . . . ?
N1 C10 C11 C12 0.0(5) . . . . ?
N2 C16 C17 C18 -33.3(4) . . . . ?
N2 C16 C17 C19 86.9(3) . . . . ?
N2 C16 C17 C20 -154.1(3) . . . . ?
N3 C16 C17 C18 150.9(3) . . . . ?
N3 C16 C17 C19 -88.8(3) . . . . ?
N3 C16 C17 C20 30.2(3) . . . . ?
N3 C21 C22 N4 56.4(3) . . . . ?
N4 C23 C24 C25 -71.0(3) . . . . ?
N4 C23 C24 C26 48.6(3) . . . . ?
N4 C23 C24 C27 169.2(3) . . . . ?
N5 C23 C24 C25 105.4(3) . . . . ?
N5 C23 C24 C26 -135.0(3) . . . . ?
N5 C23 C24 C27 -14.4(4) . . . . ?
N5 C28 C32 C31 -177.8(3) . . . . ?
N6 C28 C32 C31 -4.1(5) . . . . ?
N6 C29 C30 C31 -0.6(5) . . . . ?
C1 C2 C3 C4 -1.8(4) . . . . ?
C2 C1 C6 C5 0.3(4) . . . . ?
C2 C1 C6 C9 -176.6(3) . . . . ?
C2 C3 C4 C5 1.7(4) . . . . ?
C2 C3 C4 C8 -176.2(3) . . . . ?
C3 C4 C5 C6 -0.6(4) . . . . ?
C4 C5 C6 C1 -0.4(4) . . . . ?
C4 C5 C6 C9 176.6(3) . . . . ?
C6 C1 C2 C3 0.7(4) . . . . ?
C6 C1 C2 C7 -179.8(3) . . . . ?
C7 C2 C3 C4 178.8(3) . . . . ?
C8 C4 C5 C6 177.4(3) . . . . ?
C10 N1 C14 N2 176.8(3) . . . . ?
C10 N1 C14 C13 3.7(4) . . . . ?
C10 C11 C12 C13 0.8(5) . . . . ?
C11 C12 C13 C14 0.5(5) . . . . ?
C12 C13 C14 N1 -2.8(4) . . . . ?
C12 C13 C14 N2 -175.6(3) . . . . ?
C14 N1 C10 C11 -2.3(5) . . . . ?
C14 N1 C10 C15 176.8(3) . . . . ?
C14 N2 C16 N3 -178.6(3) . . . . ?
C14 N2 C16 C17 5.7(5) . . . . ?
C15 C10 C11 C12 -179.0(4) . . . . ?
C16 N2 C14 N1 94.0(3) . . . . ?
C16 N2 C14 C13 -93.0(4) . . . . ?
C16 N3 C21 C22 76.3(3) . . . . ?
C21 N3 C16 N2 0.3(4) . . . . ?
C21 N3 C16 C17 176.5(2) . . . . ?
C22 N4 C23 N5 4.9(4) . . . . ?
C22 N4 C23 C24 -178.2(2) . . . . ?
C23 N4 C22 C21 67.1(3) . . . . ?
C23 N5 C28 N6 84.5(4) . . . . ?
C23 N5 C28 C32 -101.7(4) . . . . ?
C28 N5 C23 N4 -176.0(3) . . . . ?
C28 N5 C23 C24 7.7(5) . . . . ?
C28 N6 C29 C30 -3.4(4) . . . . ?
C28 N6 C29 C33 176.0(3) . . . . ?
C29 N6 C28 N5 179.6(2) . . . . ?
C29 N6 C28 C32 5.8(4) . . . . ?
C29 C30 C31 C32 2.2(6) . . . . ?
C30 C31 C32 C28 0.1(6) . . . . ?
C33 C29 C30 C31 -180.0(3) . . . . ?
C34 C35 C36 C37 0.4(5) . . . . ?
C35 C34 C39 C38 0.6(4) . . . . ?
C35 C34 C39 C42 -178.8(3) . . . . ?
C35 C36 C37 C38 -0.2(5) . . . . ?
C35 C36 C37 C41 178.6(3) . . . . ?
C36 C37 C38 C39 0.3(5) . . . . ?
C37 C38 C39 C34 -0.5(5) . . . . ?
C37 C38 C39 C42 179.0(3) . . . . ?
C39 C34 C35 C36 -0.6(4) . . . . ?
C39 C34 C35 C40 177.4(3) . . . . ?
C40 C35 C36 C37 -177.7(3) . . . . ?
C41 C37 C38 C39 -178.5(3) . . . . ?
